data_7107250
loop_
_publ_author_name
'Yong S. Chong'
'William G. Burns'
'Brent E. Dial'
'Ken D. Shimizu'

_publ_section_title
;
 Covalent locking and unlocking of an atropisomeric molecular switch
;
_journal_name_full Chem.Commun.
_journal_page_first 1296
_journal_paper_doi 10.1039/c2cc16511b
_journal_volume 48
_journal_year 2012
_chemical_formula_moiety 'C36 H34 N2 O6'
_chemical_formula_sum 'C36 H34 N2 O6'
_chemical_formula_weight 590.65
_chemical_name_systematic
;
?
;
_space_group_IT_number 148
_symmetry_cell_setting trigonal
_symmetry_space_group_name_Hall '-R 3'
_symmetry_space_group_name_H-M 'R -3 :H'
_atom_sites_solution_hydrogens geom
_atom_sites_solution_primary direct
_atom_sites_solution_secondary difmap
_audit_creation_method SHELXL-97
_cell_angle_alpha 90.000(5)
_cell_angle_beta 90.000(5)
_cell_angle_gamma 120.000(5)
_cell_formula_units_Z 9
_cell_length_a 31.419(5)
_cell_length_b 31.419(5)
_cell_length_c 9.403(5)
_cell_measurement_reflns_used 2117
_cell_measurement_temperature 293(2)
_cell_measurement_theta_max 21.926
_cell_measurement_theta_min 2.246
_cell_volume 8039(5)
_computing_cell_refinement 'SAINT-Plus Version 6.45 (Bruker, 2001)'
_computing_data_collection 'SMART Version 5.625 (Bruker, 2001)'
_computing_data_reduction 'SAINT-Plus Version 6.45 (Bruker, 2001)'
_computing_molecular_graphics various
_computing_publication_material 'SHELXTL Version 6.14 (Bruker, 2000)'
_computing_structure_refinement 'SHELXL-97 (Sheldrick, 1997)'
_computing_structure_solution 'SHELXS-97 (Sheldrick, 1990)'
_diffrn_ambient_temperature 293(2)
_diffrn_measured_fraction_theta_full 1.000
_diffrn_measured_fraction_theta_max 1.000
_diffrn_measurement_device_type 'Bruker SMART APEX CCD diffractometer'
_diffrn_measurement_method 'omega scans'
_diffrn_radiation_monochromator graphite
_diffrn_radiation_source 'fine-focus sealed tube'
_diffrn_radiation_type MoK\a
_diffrn_radiation_wavelength 0.71069
_diffrn_reflns_av_R_equivalents 0.0605
_diffrn_reflns_av_sigmaI/netI 0.0646
_diffrn_reflns_limit_h_max 33
_diffrn_reflns_limit_h_min -33
_diffrn_reflns_limit_k_max 33
_diffrn_reflns_limit_k_min -33
_diffrn_reflns_limit_l_max 9
_diffrn_reflns_limit_l_min -10
_diffrn_reflns_number 11935
_diffrn_reflns_theta_full 22.54
_diffrn_reflns_theta_max 22.54
_diffrn_reflns_theta_min 1.30
_exptl_absorpt_coefficient_mu 0.075
_exptl_absorpt_correction_type none
_exptl_crystal_colour orange
_exptl_crystal_density_diffrn 1.098
_exptl_crystal_density_method 'not measured'
_exptl_crystal_description block
_exptl_crystal_F_000 2808
_exptl_crystal_size_max 0.32
_exptl_crystal_size_mid 0.20
_exptl_crystal_size_min 0.18
_refine_diff_density_max 0.246
_refine_diff_density_min -0.163
_refine_diff_density_rms 0.041
_refine_ls_extinction_method none
_refine_ls_goodness_of_fit_ref 1.020
_refine_ls_hydrogen_treatment mixed
_refine_ls_matrix_type full
_refine_ls_number_parameters 206
_refine_ls_number_reflns 2353
_refine_ls_number_restraints 1
_refine_ls_restrained_S_all 1.021
_refine_ls_R_factor_all 0.1249
_refine_ls_R_factor_gt 0.0707
_refine_ls_shift/su_max 0.000
_refine_ls_shift/su_mean 0.000
_refine_ls_structure_factor_coef Fsqd
_refine_ls_weighting_details 'calc w=1/[\s^2^(Fo^2^)+(0.0909P)^2^+0.0000P] where P=(Fo^2^+2Fc^2^)/3'
_refine_ls_weighting_scheme calc
_refine_ls_wR_factor_gt 0.1779
_refine_ls_wR_factor_ref 0.1973
_reflns_number_gt 1259
_reflns_number_total 2353
_reflns_threshold_expression >2sigma(I)
_cod_data_source_file c2cc16511b.txt
_cod_data_source_block sqz2new
_cod_original_sg_symbol_H-M R-3
_cod_database_code 7107250

loop_
_symmetry_equiv_pos_as_xyz
'x, y, z'
'-y, x-y, z'
'-x+y, -x, z'
'x+2/3, y+1/3, z+1/3'
'-y+2/3, x-y+1/3, z+1/3'
'-x+y+2/3, -x+1/3, z+1/3'
'x+1/3, y+2/3, z+2/3'
'-y+1/3, x-y+2/3, z+2/3'
'-x+y+1/3, -x+2/3, z+2/3'
'-x, -y, -z'
'y, -x+y, -z'
'x-y, x, -z'
'-x+2/3, -y+1/3, -z+1/3'
'y+2/3, -x+y+1/3, -z+1/3'
'x-y+2/3, x+1/3, -z+1/3'
'-x+1/3, -y+2/3, -z+2/3'
'y+1/3, -x+y+2/3, -z+2/3'
'x-y+1/3, x+2/3, -z+2/3'

loop_
_atom_site_label
_atom_site_type_symbol
_atom_site_fract_x
_atom_site_fract_y
_atom_site_fract_z
_atom_site_U_iso_or_equiv
_atom_site_adp_type
_atom_site_occupancy
_atom_site_symmetry_multiplicity
_atom_site_calc_flag
_atom_site_refinement_flags
C1 C 0.55458(17) 0.94778(16) 0.6216(5) 0.0672(12) Uani 1 1 d .
C2 C 0.54738(15) 0.98219(14) 0.5327(4) 0.0605(11) Uani 1 1 d .
C3 C 0.50366(14) 0.98370(13) 0.5427(4) 0.0552(10) Uani 1 1 d .
C4 C 0.46605(15) 0.95320(15) 0.6400(4) 0.0629(11) Uani 1 1 d .
C5 C 0.47248(18) 0.91845(16) 0.7285(5) 0.0732(13) Uani 1 1 d .
C6 C 0.58278(15) 1.01195(15) 0.4382(5) 0.0719(13) Uani 1 1 d .
H6 H 0.6116 1.0106 0.4312 0.086 Uiso 1 1 calc R
C7 C 0.57642(15) 1.04433(16) 0.3523(5) 0.0750(13) Uani 1 1 d .
H7 H 0.6011 1.0645 0.2890 0.090 Uiso 1 1 calc R
C8 C 0.52293(17) 0.88444(18) 0.8051(6) 0.0751(13) Uani 1 1 d .
C9 C 0.50574(19) 0.8377(2) 0.7579(6) 0.0853(14) Uani 1 1 d .
C10 C 0.5090(2) 0.80407(19) 0.8457(7) 0.1056(18) Uani 1 1 d .
H10 H 0.4960 0.7715 0.8181 0.127 Uiso 1 1 calc R
C11 C 0.5321(2) 0.8205(2) 0.9760(7) 0.1106(19) Uani 1 1 d .
H11 H 0.5348 0.7980 1.0341 0.133 Uiso 1 1 calc R
C12 C 0.5512(2) 0.8674(2) 1.0248(6) 0.0968(16) Uani 1 1 d .
C13 C 0.54552(18) 0.89913(18) 0.9353(5) 0.0864(15) Uani 1 1 d .
H13 H 0.5573 0.9314 0.9642 0.104 Uiso 1 1 calc R
C14 C 0.5753(3) 0.8827(3) 1.1724(6) 0.121(2) Uani 1 1 d .
C15 C 0.5376(3) 0.8643(4) 1.2803(8) 0.213(4) Uani 1 1 d .
H15A H 0.5216 0.8287 1.2796 0.256 Uiso 1 1 calc R
H15B H 0.5536 0.8753 1.3720 0.256 Uiso 1 1 calc R
C16 C 0.5011(3) 0.8773(4) 1.2710(8) 0.221(5) Uani 1 1 d .
H16A H 0.5097 0.9017 1.1983 0.332 Uiso 1 1 calc R
H16B H 0.4982 0.8903 1.3606 0.332 Uiso 1 1 calc R
H16C H 0.4703 0.8488 1.2476 0.332 Uiso 1 1 calc R
C17 C 0.6082(3) 0.8583(3) 1.2049(7) 0.166(3) Uani 1 1 d .
H17A H 0.6246 0.8701 1.2945 0.249 Uiso 1 1 calc R
H17B H 0.6322 0.8668 1.1309 0.249 Uiso 1 1 calc R
H17C H 0.5877 0.8232 1.2089 0.249 Uiso 1 1 calc R
C18 C 0.6093(3) 0.9386(3) 1.1848(7) 0.143(2) Uani 1 1 d .
H18A H 0.5905 0.9547 1.1699 0.214 Uiso 1 1 calc R
H18B H 0.6347 0.9495 1.1145 0.214 Uiso 1 1 calc R
H18C H 0.6237 0.9465 1.2779 0.214 Uiso 1 1 calc R
N1 N 0.51722(13) 0.91904(13) 0.7178(4) 0.0728(11) Uani 1 1 d .
O1 O 0.59086(11) 0.94415(11) 0.6160(3) 0.0880(11) Uani 1 1 d .
O2 O 0.44100(12) 0.88980(13) 0.8082(4) 0.1027(12) Uani 1 1 d .
O3 O 0.48367(17) 0.82559(15) 0.6272(5) 0.1260(14) Uani 1 1 d D
H3 H 0.475(2) 0.7951(11) 0.597(6) 0.16(3) Uiso 1 1 d D

loop_
_atom_site_aniso_label
_atom_site_aniso_U_11
_atom_site_aniso_U_22
_atom_site_aniso_U_33
_atom_site_aniso_U_23
_atom_site_aniso_U_13
_atom_site_aniso_U_12
C1 0.058(3) 0.081(3) 0.072(3) 0.010(3) 0.001(3) 0.042(3)
C2 0.053(3) 0.065(3) 0.071(3) 0.011(2) 0.007(2) 0.035(2)
C3 0.053(2) 0.050(3) 0.055(3) 0.008(2) 0.007(2) 0.020(2)
C4 0.064(3) 0.067(3) 0.060(3) 0.012(2) 0.005(2) 0.034(2)
C5 0.078(3) 0.074(3) 0.072(3) 0.022(3) 0.015(3) 0.040(3)
C6 0.060(3) 0.084(3) 0.087(3) 0.024(3) 0.017(3) 0.047(3)
C7 0.059(3) 0.085(3) 0.084(3) 0.021(3) 0.016(2) 0.039(3)
C8 0.090(3) 0.078(4) 0.073(4) 0.019(3) 0.002(3) 0.053(3)
C9 0.104(4) 0.084(4) 0.073(4) 0.013(3) -0.002(3) 0.051(3)
C10 0.135(5) 0.082(4) 0.120(5) 0.025(4) 0.008(4) 0.069(4)
C11 0.155(5) 0.106(5) 0.098(5) 0.034(4) 0.001(4) 0.086(4)
C12 0.136(5) 0.103(4) 0.079(4) 0.023(4) 0.008(3) 0.080(4)
C13 0.112(4) 0.095(4) 0.072(4) 0.014(3) 0.003(3) 0.067(3)
C14 0.153(6) 0.158(6) 0.071(4) 0.020(4) 0.002(4) 0.092(5)
C15 0.165(8) 0.379(14) 0.107(6) 0.035(7) 0.017(6) 0.145(9)
C16 0.194(8) 0.413(15) 0.133(7) -0.007(8) -0.010(6) 0.209(10)
C17 0.190(7) 0.234(8) 0.132(6) 0.025(5) -0.018(5) 0.149(7)
C18 0.160(6) 0.152(6) 0.116(5) -0.016(4) -0.042(5) 0.078(5)
N1 0.074(3) 0.083(3) 0.076(3) 0.021(2) 0.009(2) 0.050(2)
O1 0.075(2) 0.098(2) 0.110(3) 0.0287(19) 0.0088(19) 0.0570(19)
O2 0.094(2) 0.109(3) 0.114(3) 0.060(2) 0.039(2) 0.058(2)
O3 0.172(4) 0.095(3) 0.110(3) -0.007(3) -0.028(3) 0.066(3)

loop_
_atom_type_symbol
_atom_type_description
_atom_type_scat_dispersion_real
_atom_type_scat_dispersion_imag
_atom_type_scat_source
C C 0.0033 0.0016 'International Tables Vol C Tables 4.2.6.8 and 6.1.1.4'
H H 0.0000 0.0000 'International Tables Vol C Tables 4.2.6.8 and 6.1.1.4'
N N 0.0061 0.0033 'International Tables Vol C Tables 4.2.6.8 and 6.1.1.4'
O O 0.0106 0.0060 'International Tables Vol C Tables 4.2.6.8 and 6.1.1.4'

loop_
_geom_angle_atom_site_label_1
_geom_angle_atom_site_label_2
_geom_angle_atom_site_label_3
_geom_angle
_geom_angle_site_symmetry_1
_geom_angle_site_symmetry_3
O1 C1 N1 119.8(4) . .
O1 C1 C2 123.1(4) . .
N1 C1 C2 117.1(4) . .
C6 C2 C3 119.8(4) . .
C6 C2 C1 120.1(4) . .
C3 C2 C1 120.0(4) . .
C2 C3 C3 120.4(4) . 10_676
C2 C3 C4 121.2(3) . .
C3 C3 C4 118.3(4) 10_676 .
C7 C4 C3 119.9(4) 10_676 .
C7 C4 C5 120.7(4) 10_676 .
C3 C4 C5 119.4(4) . .
O2 C5 N1 119.8(4) . .
O2 C5 C4 122.7(4) . .
N1 C5 C4 117.5(4) . .
C2 C6 C7 120.9(4) . .
C2 C6 H6 119.5 . .
C7 C6 H6 119.5 . .
C4 C7 C6 120.6(4) 10_676 .
C4 C7 H7 119.7 10_676 .
C6 C7 H7 119.7 . .
C9 C8 C13 120.8(4) . .
C9 C8 N1 119.7(5) . .
C13 C8 N1 119.4(4) . .
C8 C9 O3 117.7(5) . .
C8 C9 C10 119.2(5) . .
O3 C9 C10 123.0(5) . .
C9 C10 C11 117.9(5) . .
C9 C10 H10 121.0 . .
C11 C10 H10 121.0 . .
C12 C11 C10 124.5(5) . .
C12 C11 H11 117.8 . .
C10 C11 H11 117.8 . .
C11 C12 C13 115.4(5) . .
C11 C12 C14 121.6(5) . .
C13 C12 C14 122.9(6) . .
C8 C13 C12 122.1(5) . .
C8 C13 H13 119.0 . .
C12 C13 H13 119.0 . .
C15 C14 C18 111.5(7) . .
C15 C14 C12 109.5(6) . .
C18 C14 C12 112.2(5) . .
C15 C14 C17 105.8(6) . .
C18 C14 C17 106.7(6) . .
C12 C14 C17 110.9(5) . .
C16 C15 C14 117.9(8) . .
C16 C15 H15A 107.8 . .
C14 C15 H15A 107.8 . .
C16 C15 H15B 107.8 . .
C14 C15 H15B 107.8 . .
H15A C15 H15B 107.2 . .
C15 C16 H16A 109.5 . .
C15 C16 H16B 109.5 . .
H16A C16 H16B 109.5 . .
C15 C16 H16C 109.5 . .
H16A C16 H16C 109.5 . .
H16B C16 H16C 109.5 . .
C14 C17 H17A 109.5 . .
C14 C17 H17B 109.5 . .
H17A C17 H17B 109.5 . .
C14 C17 H17C 109.5 . .
H17A C17 H17C 109.5 . .
H17B C17 H17C 109.5 . .
C14 C18 H18A 109.5 . .
C14 C18 H18B 109.5 . .
H18A C18 H18B 109.5 . .
C14 C18 H18C 109.5 . .
H18A C18 H18C 109.5 . .
H18B C18 H18C 109.5 . .
C1 N1 C5 124.6(4) . .
C1 N1 C8 118.3(3) . .
C5 N1 C8 116.8(4) . .
C9 O3 H3 115(4) . .

loop_
_geom_bond_atom_site_label_1
_geom_bond_atom_site_label_2
_geom_bond_distance
_geom_bond_site_symmetry_2
C1 O1 1.202(4) .
C1 N1 1.397(5) .
C1 C2 1.471(5) .
C2 C6 1.364(5) .
C2 C3 1.401(5) .
C3 C3 1.407(7) 10_676
C3 C4 1.422(5) .
C4 C7 1.377(5) 10_676
C4 C5 1.465(6) .
C5 O2 1.208(4) .
C5 N1 1.400(5) .
C6 C7 1.390(5) .
C6 H6 0.9300 .
C7 C4 1.377(5) 10_676
C7 H7 0.9300 .
C8 C9 1.362(6) .
C8 C13 1.374(6) .
C8 N1 1.443(5) .
C9 O3 1.368(6) .
C9 C10 1.383(6) .
C10 C11 1.387(7) .
C10 H10 0.9300 .
C11 C12 1.362(7) .
C11 H11 0.9300 .
C12 C13 1.384(6) .
C12 C14 1.538(7) .
C13 H13 0.9300 .
C14 C15 1.442(9) .
C14 C18 1.537(8) .
C14 C17 1.597(8) .
C15 C16 1.399(10) .
C15 H15A 0.9700 .
C15 H15B 0.9700 .
C16 H16A 0.9600 .
C16 H16B 0.9600 .
C16 H16C 0.9600 .
C17 H17A 0.9600 .
C17 H17B 0.9600 .
C17 H17C 0.9600 .
C18 H18A 0.9600 .
C18 H18B 0.9600 .
C18 H18C 0.9600 .
O3 H3 0.90(2) .

loop_
_geom_torsion_atom_site_label_1
_geom_torsion_atom_site_label_2
_geom_torsion_atom_site_label_3
_geom_torsion_atom_site_label_4
_geom_torsion
_geom_torsion_site_symmetry_1
_geom_torsion_site_symmetry_4
O1 C1 C2 C6 0.0(7) . .
N1 C1 C2 C6 178.9(4) . .
O1 C1 C2 C3 178.6(4) . .
N1 C1 C2 C3 -2.5(6) . .
C6 C2 C3 C3 -1.0(7) . 10_676
C1 C2 C3 C3 -179.6(4) . 10_676
C6 C2 C3 C4 -180.0(4) . .
C1 C2 C3 C4 1.4(6) . .
C2 C3 C4 C7 179.7(4) . 10_676
C3 C3 C4 C7 0.8(7) 10_676 10_676
C2 C3 C4 C5 -1.9(6) . .
C3 C3 C4 C5 179.1(4) 10_676 .
C7 C4 C5 O2 2.1(7) 10_676 .
C3 C4 C5 O2 -176.2(4) . .
C7 C4 C5 N1 -178.2(4) 10_676 .
C3 C4 C5 N1 3.4(6) . .
C3 C2 C6 C7 0.7(6) . .
C1 C2 C6 C7 179.3(4) . .
C2 C6 C7 C4 -0.5(7) . 10_676
C13 C8 C9 O3 -180.0(5) . .
N1 C8 C9 O3 0.3(7) . .
C13 C8 C9 C10 3.2(7) . .
N1 C8 C9 C10 -176.5(4) . .
C8 C9 C10 C11 -3.3(8) . .
O3 C9 C10 C11 -179.9(5) . .
C9 C10 C11 C12 1.1(9) . .
C10 C11 C12 C13 1.1(9) . .
C10 C11 C12 C14 178.4(6) . .
C9 C8 C13 C12 -0.9(7) . .
N1 C8 C13 C12 178.8(4) . .
C11 C12 C13 C8 -1.2(7) . .
C14 C12 C13 C8 -178.5(5) . .
C11 C12 C14 C15 -75.5(8) . .
C13 C12 C14 C15 101.6(8) . .
C11 C12 C14 C18 160.1(6) . .
C13 C12 C14 C18 -22.8(8) . .
C11 C12 C14 C17 40.8(8) . .
C13 C12 C14 C17 -142.0(6) . .
C18 C14 C15 C16 68.8(10) . .
C12 C14 C15 C16 -56.0(11) . .
C17 C14 C15 C16 -175.5(8) . .
O1 C1 N1 C5 -176.6(4) . .
C2 C1 N1 C5 4.4(6) . .
O1 C1 N1 C8 -1.9(6) . .
C2 C1 N1 C8 179.1(4) . .
O2 C5 N1 C1 174.8(4) . .
C4 C5 N1 C1 -4.9(6) . .
O2 C5 N1 C8 0.0(6) . .
C4 C5 N1 C8 -179.7(4) . .
C9 C8 N1 C1 -90.2(5) . .
C13 C8 N1 C1 90.0(5) . .
C9 C8 N1 C5 84.9(5) . .
C13 C8 N1 C5 -94.8(5) . .
